data_1562608
loop_
_publ_author_name
'Liu, Guang-Zhen'
'Li, Xiao-Dong'
'Xin, Ling-Yun'
'Li, Xiao-Ling'
'Wang, Li-Ya'

_publ_section_title
;
 Diverse assemblies of the (4,4) grid layers exemplified in Zn(II)/Co(II)
 coordination polymers with dual linear ligands
;
_journal_name_full 'Journal of Solid State Chemistry'
_journal_page_first 106
_journal_page_last 113
_journal_paper_doi 10.1016/j.jssc.2013.03.053
_journal_volume 203
_journal_year 2013
_chemical_formula_sum 'C25 H28 Co N2 O6'
_chemical_formula_weight 511.42
_space_group_IT_number 15
_space_group_name_Hall '-C 2yc'
_space_group_name_H-M_alt 'C 1 2/c 1'
_symmetry_cell_setting monoclinic
_symmetry_space_group_name_H-M 'C 1 2/c 1'
_atom_sites_solution_hydrogens geom
_atom_sites_solution_primary direct
_atom_sites_solution_secondary difmap
_audit_creation_method SHELXL-97
_cell_angle_alpha 90.00
_cell_angle_beta 106.796(8)
_cell_angle_gamma 90.00
_cell_formula_units_Z 8
_cell_length_a 22.381(16)
_cell_length_b 10.861(8)
_cell_length_c 20.498(15)
_cell_measurement_reflns_used 3646
_cell_measurement_temperature 296(2)
_cell_measurement_theta_max 23.85
_cell_measurement_theta_min 2.38
_cell_volume 4770(6)
_computing_cell_refinement 'Bruker SMART'
_computing_data_collection 'Bruker SMART'
_computing_data_reduction 'Bruker SAINT'
_computing_molecular_graphics 'Bruker SHELXTL'
_computing_publication_material 'Bruker SHELXTL'
_computing_structure_refinement 'SHELXL-97 (Sheldrick, 1997)'
_computing_structure_solution 'SHELXS-97 (Sheldrick, 1990)'
_diffrn_ambient_temperature 296(2)
_diffrn_measured_fraction_theta_full 0.976
_diffrn_measured_fraction_theta_max 0.976
_diffrn_measurement_device_type 'CCD area detector'
_diffrn_measurement_method 'phi and omega scans'
_diffrn_radiation_monochromator graphite
_diffrn_radiation_source 'fine-focus sealed tube'
_diffrn_radiation_type MoK\a
_diffrn_radiation_wavelength 0.71073
_diffrn_reflns_av_R_equivalents 0.0453
_diffrn_reflns_av_sigmaI/netI 0.0494
_diffrn_reflns_limit_h_max 29
_diffrn_reflns_limit_h_min -29
_diffrn_reflns_limit_k_max 14
_diffrn_reflns_limit_k_min -14
_diffrn_reflns_limit_l_max 27
_diffrn_reflns_limit_l_min -27
_diffrn_reflns_number 21743
_diffrn_reflns_theta_full 28.72
_diffrn_reflns_theta_max 28.72
_diffrn_reflns_theta_min 2.38
_diffrn_standards_decay_% 0
_diffrn_standards_interval_count 0
_diffrn_standards_interval_time 0
_diffrn_standards_number 0
_exptl_absorpt_coefficient_mu 0.763
_exptl_absorpt_correction_T_max 0.8686
_exptl_absorpt_correction_T_min 0.7869
_exptl_absorpt_correction_type multi-scan
_exptl_absorpt_process_details sadabs
_exptl_crystal_colour brown
_exptl_crystal_density_diffrn 1.424
_exptl_crystal_density_method 'not measured'
_exptl_crystal_description block
_exptl_crystal_F_000 2136
_exptl_crystal_size_max 0.40
_exptl_crystal_size_mid 0.14
_exptl_crystal_size_min 0.06
_refine_diff_density_max 0.827
_refine_diff_density_min -0.411
_refine_diff_density_rms 0.073
_refine_ls_extinction_method none
_refine_ls_goodness_of_fit_ref 1.085
_refine_ls_hydrogen_treatment mixed
_refine_ls_matrix_type full
_refine_ls_number_parameters 318
_refine_ls_number_reflns 6035
_refine_ls_number_restraints 6
_refine_ls_restrained_S_all 1.089
_refine_ls_R_factor_all 0.0983
_refine_ls_R_factor_gt 0.0555
_refine_ls_shift/su_max 0.001
_refine_ls_shift/su_mean 0.000
_refine_ls_structure_factor_coef Fsqd
_refine_ls_weighting_details 'calc w=1/[\s^2^(Fo^2^)+(0.1000P)^2^+0.5265P] where P=(Fo^2^+2Fc^2^)/3'
_refine_ls_weighting_scheme calc
_refine_ls_wR_factor_gt 0.1610
_refine_ls_wR_factor_ref 0.1890
_reflns_number_gt 3611
_reflns_number_total 6035
_reflns_threshold_expression >2sigma(I)
_cod_data_source_file JSSC-2013-203-106.cif
_cod_data_source_block 5
_cod_depositor_comments
;
The following automatic conversions were performed:

data item '_symmetry_cell_setting' value 'Monoclinic' was changed to
'monoclinic' in accordance with the built-in table derived from the
CIF Core dictionary named 'cif_core.dic' version 2.4.5 last updated
on 2014-11-21.

Automatic conversion script
Id: cif_fix_values 8369 2020-08-20 11:38:08Z andrius 
;
_cod_original_sg_symbol_H-M C2/c
_cod_database_code 1562608

loop_
_symmetry_equiv_pos_as_xyz
'x, y, z'
'-x, y, -z+1/2'
'x+1/2, y+1/2, z'
'-x+1/2, y+1/2, -z+1/2'
'-x, -y, -z'
'x, -y, z-1/2'
'-x+1/2, -y+1/2, -z'
'x+1/2, -y+1/2, z-1/2'

loop_
_atom_site_label
_atom_site_type_symbol
_atom_site_fract_x
_atom_site_fract_y
_atom_site_fract_z
_atom_site_U_iso_or_equiv
_atom_site_adp_type
_atom_site_occupancy
_atom_site_symmetry_multiplicity
_atom_site_calc_flag
_atom_site_refinement_flags
_atom_site_disorder_assembly
_atom_site_disorder_group
C4 C 0.2379(5) 0.5596(11) 0.8667(6) 0.054(2) Uani 0.481(4) 1 d PG A 1
C5 C 0.2440(4) 0.5177(12) 0.8049(7) 0.079(3) Uani 0.481(4) 1 d PG A 1
H5 H 0.2808 0.5318 0.7936 0.094 Uiso 0.481(4) 1 calc PR A 1
C6 C 0.1951(4) 0.4548(10) 0.7598(5) 0.080(3) Uani 0.481(4) 1 d PG A 1
H6 H 0.1992 0.4269 0.7185 0.096 Uiso 0.481(4) 1 calc PR A 1
C7 C 0.1401(3) 0.4338(7) 0.7766(3) 0.0461(15) Uani 0.481(4) 1 d PGD A 1
C8 C 0.1340(4) 0.4756(10) 0.8385(3) 0.0558(18) Uani 0.481(4) 1 d PG A 1
H8 H 0.0972 0.4615 0.8497 0.067 Uiso 0.481(4) 1 calc PR A 1
C9 C 0.1829(5) 0.5385(11) 0.8835(4) 0.0596(19) Uani 0.481(4) 1 d PG A 1
H9 H 0.1788 0.5665 0.9249 0.071 Uiso 0.481(4) 1 calc PR A 1
C10 C 0.0879(3) 0.3647(7) 0.7304(3) 0.0484(13) Uani 0.481(4) 1 d PD A 1
H10A H 0.0965 0.2784 0.7414 0.058 Uiso 0.481(4) 1 calc PR A 1
H10B H 0.0513 0.3850 0.7445 0.058 Uiso 0.481(4) 1 calc PR A 1
C11 C 0.0698(4) 0.3707(8) 0.6629(3) 0.0497(16) Uani 0.481(4) 1 d PD A 1
H11A H 0.1041 0.3399 0.6475 0.060 Uiso 0.481(4) 1 calc PR A 1
H11B H 0.0653 0.4573 0.6509 0.060 Uiso 0.481(4) 1 calc PR A 1
C4' C 0.2290(4) 0.5807(10) 0.8551(5) 0.054(2) Uani 0.52 1 d PG A 2
C5' C 0.2452(4) 0.5570(11) 0.7958(6) 0.079(3) Uani 0.52 1 d PG A 2
H5' H 0.2837 0.5826 0.7920 0.094 Uiso 0.519(4) 1 calc PR A 2
C6' C 0.2038(4) 0.4950(9) 0.7421(5) 0.080(3) Uani 0.52 1 d PG A 2
H6' H 0.2147 0.4791 0.7024 0.096 Uiso 0.519(4) 1 calc PR A 2
C7' C 0.1463(3) 0.4567(7) 0.7477(3) 0.0461(15) Uani 0.52 1 d PGD A 2
C8' C 0.1300(3) 0.4804(9) 0.8071(3) 0.0558(18) Uani 0.52 1 d PG A 2
H8' H 0.0915 0.4548 0.8108 0.067 Uiso 0.519(4) 1 calc PR A 2
C9' C 0.1714(4) 0.5424(10) 0.8607(3) 0.0596(19) Uani 0.52 1 d PG A 2
H9' H 0.1605 0.5583 0.9004 0.071 Uiso 0.519(4) 1 calc PR A 2
C10' C 0.0996(3) 0.4031(7) 0.6872(3) 0.0484(13) Uani 0.52 1 d PD A 2
H10C H 0.0901 0.4680 0.6532 0.058 Uiso 0.519(4) 1 calc PR A 2
H10D H 0.1218 0.3402 0.6699 0.058 Uiso 0.519(4) 1 calc PR A 2
C11' C 0.0461(3) 0.3543(7) 0.6854(3) 0.0497(16) Uani 0.52 1 d PD A 2
H11C H 0.0212 0.4163 0.6995 0.060 Uiso 0.519(4) 1 calc PR A 2
H11D H 0.0535 0.2884 0.7187 0.060 Uiso 0.519(4) 1 calc PR A 2
Co1 Co 0.524835(18) 0.74848(3) 1.03211(2) 0.03374(16) Uani 1 1 d . . .
O1 O 0.43942(10) 0.65484(19) 0.99936(11) 0.0424(5) Uani 1 1 d . . .
O2 O 0.37102(12) 0.7885(3) 1.01608(17) 0.0682(8) Uani 1 1 d . . .
O3 O 0.00233(11) 0.3483(2) 0.55990(12) 0.0460(6) Uani 1 1 d . . .
O4 O -0.02040(19) 0.2183(3) 0.63269(15) 0.0835(11) Uani 1 1 d . A .
O5 O 0.56089(11) 0.6001(2) 0.98693(14) 0.0450(6) Uani 1 1 d . . .
H1W H 0.5539 0.5348 1.0034 0.067 Uiso 1 1 calc R . .
H2W H 0.545(2) 0.619(4) 0.945(3) 0.093(17) Uiso 1 1 d . . .
O6 O 0.48413(12) 0.8957(2) 1.07249(13) 0.0475(6) Uani 1 1 d . . .
H3W H 0.4461 0.8871 1.0614 0.071 Uiso 1 1 calc R . .
H4W H 0.495(2) 0.964(4) 1.065(2) 0.068(14) Uiso 1 1 d . . .
N1 N 0.61911(12) 0.8164(2) 1.05683(14) 0.0417(6) Uani 1 1 d . . .
N2 N 0.95130(12) 1.1725(2) 1.36743(13) 0.0425(7) Uani 1 1 d . . .
C1 C 0.38495(16) 0.7000(3) 0.98621(18) 0.0444(8) Uani 1 1 d . . .
C2 C 0.33777(18) 0.6348(4) 0.9273(2) 0.0597(10) Uani 1 1 d . A .
H2 H 0.3532 0.5887 0.8975 0.072 Uiso 1 1 calc R . .
C3 C 0.27862(19) 0.6393(4) 0.9162(2) 0.0613(10) Uani 1 1 d . . .
H3 H 0.2680 0.6805 0.9528 0.074 Uiso 1 1 d R A .
C12 C 0.00925(18) 0.3043(3) 0.61917(19) 0.0534(10) Uani 1 1 d D . .
C13 C 0.66591(19) 0.7379(3) 1.0787(3) 0.0653(12) Uani 1 1 d . . .
H13 H 0.6566 0.6582 1.0894 0.078 Uiso 1 1 calc R . .
C14 C 0.72697(19) 0.7668(3) 1.0867(3) 0.0715(14) Uani 1 1 d . . .
H14 H 0.7581 0.7084 1.1030 0.086 Uiso 1 1 calc R . .
C15 C 0.74197(18) 0.8834(4) 1.0702(2) 0.0616(10) Uani 1 1 d . . .
C16 C 0.69371(18) 0.9673(4) 1.0513(2) 0.0650(11) Uani 1 1 d . . .
H16 H 0.7019 1.0488 1.0430 0.078 Uiso 1 1 calc R . .
C17 C 0.63392(16) 0.9305(3) 1.04478(19) 0.0484(8) Uani 1 1 d . . .
H17 H 0.6021 0.9883 1.0312 0.058 Uiso 1 1 calc R . .
C18 C 0.8089(2) 0.9216(5) 1.0793(2) 0.0787(14) Uani 1 1 d . . .
H18A H 0.8345 0.8495 1.0796 0.094 Uiso 1 1 calc R . .
H18B H 0.8113 0.9745 1.0421 0.094 Uiso 1 1 calc R . .
C19 C 0.8318(2) 0.9896(6) 1.1462(3) 0.0945(18) Uani 1 1 d . . .
H19A H 0.8285 0.9352 1.1825 0.113 Uiso 1 1 calc R . .
H19B H 0.8045 1.0593 1.1454 0.113 Uiso 1 1 calc R . .
C20 C 0.89843(19) 1.0362(4) 1.1630(2) 0.0704(12) Uani 1 1 d . . .
H20A H 0.9259 0.9696 1.1587 0.084 Uiso 1 1 calc R . .
H20B H 0.9012 1.1008 1.1313 0.084 Uiso 1 1 calc R . .
C21 C 0.91800(17) 1.0849(4) 1.23347(19) 0.0537(9) Uani 1 1 d . . .
C22 C 0.9170(2) 1.2079(4) 1.2478(2) 0.0668(12) Uani 1 1 d . . .
H22 H 0.9045 1.2644 1.2124 0.080 Uiso 1 1 calc R . .
C23 C 0.9340(2) 1.2480(3) 1.3137(2) 0.0624(12) Uani 1 1 d . . .
H23 H 0.9337 1.3323 1.3216 0.075 Uiso 1 1 calc R . .
C24 C 0.95051(15) 1.0530(3) 1.35398(17) 0.0443(8) Uani 1 1 d . . .
H24 H 0.9610 0.9980 1.3903 0.053 Uiso 1 1 calc R . .
C25 C 0.93507(18) 1.0070(3) 1.28941(19) 0.0570(10) Uani 1 1 d . . .
H25 H 0.9360 0.9224 1.2828 0.068 Uiso 1 1 calc R . .

loop_
_atom_site_aniso_label
_atom_site_aniso_U_11
_atom_site_aniso_U_22
_atom_site_aniso_U_33
_atom_site_aniso_U_23
_atom_site_aniso_U_13
_atom_site_aniso_U_12
C4 0.056(4) 0.038(4) 0.044(4) 0.010(3) -0.026(3) 0.006(3)
C5 0.071(3) 0.106(9) 0.050(4) -0.005(5) 0.002(3) -0.050(4)
C6 0.060(4) 0.119(8) 0.055(5) -0.021(5) 0.010(3) -0.046(5)
C7 0.046(3) 0.052(4) 0.035(4) -0.011(3) 0.005(3) -0.008(2)
C8 0.058(3) 0.067(3) 0.033(5) -0.014(5) -0.002(4) -0.005(3)
C9 0.045(4) 0.071(3) 0.043(5) -0.008(4) -0.019(4) -0.003(3)
C10 0.047(3) 0.047(3) 0.045(3) -0.004(2) 0.004(3) 0.003(2)
C11 0.050(5) 0.052(3) 0.040(4) -0.012(3) 0.003(2) 0.009(3)
C4' 0.056(4) 0.038(4) 0.044(4) 0.010(3) -0.026(3) 0.006(3)
C5' 0.071(3) 0.106(9) 0.050(4) -0.005(5) 0.002(3) -0.050(4)
C6' 0.060(4) 0.119(8) 0.055(5) -0.021(5) 0.010(3) -0.046(5)
C7' 0.046(3) 0.052(4) 0.035(4) -0.011(3) 0.005(3) -0.008(2)
C8' 0.058(3) 0.067(3) 0.033(5) -0.014(5) -0.002(4) -0.005(3)
C9' 0.045(4) 0.071(3) 0.043(5) -0.008(4) -0.019(4) -0.003(3)
C10' 0.047(3) 0.047(3) 0.045(3) -0.004(2) 0.004(3) 0.003(2)
C11' 0.050(5) 0.052(3) 0.040(4) -0.012(3) 0.003(2) 0.009(3)
Co1 0.0326(3) 0.0243(2) 0.0382(3) 0.00067(16) 0.00044(18) 0.00027(16)
O1 0.0365(12) 0.0319(11) 0.0515(13) -0.0052(10) 0.0013(10) -0.0027(9)
O2 0.0450(16) 0.0512(15) 0.103(2) -0.0120(16) 0.0124(16) 0.0053(13)
O3 0.0500(14) 0.0340(12) 0.0460(14) -0.0079(10) 0.0012(11) -0.0037(10)
O4 0.147(3) 0.0468(16) 0.0543(18) 0.0021(14) 0.025(2) -0.0054(19)
O5 0.0497(14) 0.0319(12) 0.0501(15) -0.0018(11) 0.0092(12) 0.0034(10)
O6 0.0474(15) 0.0311(12) 0.0574(15) -0.0039(11) 0.0046(12) 0.0048(11)
N1 0.0331(14) 0.0326(14) 0.0514(16) 0.0024(12) -0.0004(12) 0.0014(11)
N2 0.0443(16) 0.0361(15) 0.0398(15) -0.0005(12) 0.0006(12) 0.0044(12)
C1 0.0387(19) 0.0320(16) 0.056(2) 0.0053(16) 0.0028(16) -0.0008(15)
C2 0.048(2) 0.052(2) 0.072(3) 0.009(2) 0.008(2) 0.0037(18)
C3 0.060(3) 0.055(2) 0.062(3) -0.0018(19) 0.007(2) -0.0031(19)
C12 0.064(2) 0.0322(18) 0.048(2) -0.0079(16) -0.0102(18) 0.0096(17)
C13 0.040(2) 0.038(2) 0.105(4) 0.006(2) 0.000(2) -0.0009(15)
C14 0.036(2) 0.044(2) 0.122(4) -0.003(2) 0.001(2) 0.0040(16)
C15 0.046(2) 0.068(3) 0.068(3) -0.008(2) 0.0117(19) -0.011(2)
C16 0.051(2) 0.051(2) 0.085(3) 0.015(2) 0.007(2) -0.0098(19)
C17 0.0421(19) 0.0368(17) 0.059(2) 0.0067(16) 0.0023(16) -0.0020(15)
C18 0.057(3) 0.113(4) 0.062(3) -0.006(3) 0.010(2) -0.018(3)
C19 0.050(3) 0.152(5) 0.073(3) -0.037(3) 0.005(2) 0.011(3)
C20 0.054(3) 0.093(3) 0.060(3) -0.021(2) 0.009(2) -0.009(2)
C21 0.046(2) 0.063(2) 0.044(2) -0.0110(17) 0.0021(16) -0.0061(18)
C22 0.090(3) 0.052(2) 0.045(2) 0.0056(19) -0.001(2) 0.000(2)
C23 0.094(3) 0.039(2) 0.041(2) 0.0039(16) -0.003(2) 0.0032(19)
C24 0.0442(19) 0.0372(17) 0.0446(19) -0.0016(14) 0.0016(15) 0.0014(14)
C25 0.063(3) 0.041(2) 0.057(2) -0.0126(17) 0.003(2) 0.0028(17)

loop_
_atom_type_symbol
_atom_type_description
_atom_type_scat_dispersion_real
_atom_type_scat_dispersion_imag
_atom_type_scat_source
C C 0.0033 0.0016 'International Tables Vol C Tables 4.2.6.8 and 6.1.1.4'
H H 0.0000 0.0000 'International Tables Vol C Tables 4.2.6.8 and 6.1.1.4'
N N 0.0061 0.0033 'International Tables Vol C Tables 4.2.6.8 and 6.1.1.4'
O O 0.0106 0.0060 'International Tables Vol C Tables 4.2.6.8 and 6.1.1.4'
Co Co 0.3494 0.9721 'International Tables Vol C Tables 4.2.6.8 and 6.1.1.4'

loop_
_geom_angle_atom_site_label_1
_geom_angle_atom_site_label_2
_geom_angle_atom_site_label_3
_geom_angle
_geom_angle_site_symmetry_1
_geom_angle_site_symmetry_3
C5 C4 C9 120.0 . .
C5 C4 C3 129.0(9) . .
C9 C4 C3 110.5(9) . .
C6 C5 C4 120.0 . .
C6 C5 H5 120.0 . .
C4 C5 H5 120.0 . .
C5 C6 C7 120.0 . .
C5 C6 H6 120.0 . .
C7 C6 H6 120.0 . .
C8 C7 C6 120.0 . .
C8 C7 C10 118.9(6) . .
C6 C7 C10 121.1(6) . .
C7 C8 C9 120.0 . .
C7 C8 H8 120.0 . .
C9 C8 H8 120.0 . .
C8 C9 C4 120.0 . .
C8 C9 H9 120.0 . .
C4 C9 H9 120.0 . .
C11 C10 C7 126.1(7) . .
C11 C10 H10A 105.8 . .
C7 C10 H10A 105.8 . .
C11 C10 H10B 105.8 . .
C7 C10 H10B 105.8 . .
H10A C10 H10B 106.2 . .
C10 C11 C12 121.7(7) . .
C10 C11 H11A 106.9 . .
C12 C11 H11A 106.9 . .
C10 C11 H11B 106.9 . .
C12 C11 H11B 106.9 . .
H11A C11 H11B 106.7 . .
C5' C4' C9' 120.0 . .
C5' C4' C3 118.4(8) . .
C9' C4' C3 121.4(8) . .
C4' C5' C6' 120.0 . .
C4' C5' H5' 120.0 . .
C6' C5' H5' 120.0 . .
C7' C6' C5' 120.0 . .
C7' C6' H6' 120.0 . .
C5' C6' H6' 120.0 . .
C8' C7' C6' 120.0 . .
C8' C7' C10' 120.2(5) . .
C6' C7' C10' 119.4(5) . .
C7' C8' C9' 120.0 . .
C7' C8' H8' 120.0 . .
C9' C8' H8' 120.0 . .
C8' C9' C4' 120.0 . .
C8' C9' H9' 120.0 . .
C4' C9' H9' 120.0 . .
C11' C10' C7' 126.9(6) . .
C11' C10' H10C 105.6 . .
C7' C10' H10C 105.6 . .
C11' C10' H10D 105.6 . .
C7' C10' H10D 105.6 . .
H10C C10' H10D 106.1 . .
C10' C11' C12 116.2(6) . .
C10' C11' H11C 108.2 . .
C12 C11' H11C 108.2 . .
C10' C11' H11D 108.2 . .
C12 C11' H11D 108.2 . .
H11C C11' H11D 107.4 . .
O1 Co1 O3 87.84(9) . 4_556
O1 Co1 O6 92.06(11) . .
O3 Co1 O6 85.19(11) 4_556 .
O1 Co1 O5 85.34(10) . .
O3 Co1 O5 92.72(11) 4_556 .
O6 Co1 O5 176.73(10) . .
O1 Co1 N2 94.13(10) . 4_647
O3 Co1 N2 171.09(10) 4_556 4_647
O6 Co1 N2 86.06(11) . 4_647
O5 Co1 N2 96.09(11) . 4_647
O1 Co1 N1 169.19(9) . .
O3 Co1 N1 92.52(10) 4_556 .
O6 Co1 N1 98.73(11) . .
O5 Co1 N1 83.85(11) . .
N2 Co1 N1 87.16(11) 4_647 .
C1 O1 Co1 127.7(2) . .
C12 O3 Co1 125.8(2) . 4_546
Co1 O5 H1W 109.5 . .
Co1 O5 H2W 99(3) . .
H1W O5 H2W 123.2 . .
Co1 O6 H3W 109.5 . .
Co1 O6 H4W 115(3) . .
H3W O6 H4W 113.7 . .
C17 N1 C13 116.7(3) . .
C17 N1 Co1 123.9(2) . .
C13 N1 Co1 119.0(2) . .
C24 N2 C23 116.5(3) . .
C24 N2 Co1 124.2(2) . 4_657
C23 N2 Co1 119.3(2) . 4_657
O2 C1 O1 124.3(3) . .
O2 C1 C2 122.7(3) . .
O1 C1 C2 113.0(3) . .
C3 C2 C1 124.5(4) . .
C3 C2 H2 117.8 . .
C1 C2 H2 117.8 . .
C2 C3 C4 121.0(7) . .
C2 C3 C4' 126.3(6) . .
C4 C3 C4' 12.7(10) . .
C2 C3 H3 110.8 . .
C4 C3 H3 125.5 . .
C4' C3 H3 122.7 . .
O4 C12 O3 125.4(3) . .
O4 C12 C11' 105.6(4) . .
O3 C12 C11' 128.5(4) . .
O4 C12 C11 131.1(4) . .
O3 C12 C11 102.7(4) . .
C11' C12 C11 31.0(3) . .
N1 C13 C14 123.9(4) . .
N1 C13 H13 118.0 . .
C14 C13 H13 118.0 . .
C13 C14 C15 119.3(4) . .
C13 C14 H14 120.3 . .
C15 C14 H14 120.3 . .
C14 C15 C16 116.7(4) . .
C14 C15 C18 121.7(4) . .
C16 C15 C18 121.4(4) . .
C17 C16 C15 120.0(4) . .
C17 C16 H16 120.0 . .
C15 C16 H16 120.0 . .
N1 C17 C16 123.1(3) . .
N1 C17 H17 118.4 . .
C16 C17 H17 118.4 . .
C19 C18 C15 108.2(4) . .
C19 C18 H18A 110.1 . .
C15 C18 H18A 110.1 . .
C19 C18 H18B 110.1 . .
C15 C18 H18B 110.1 . .
H18A C18 H18B 108.4 . .
C18 C19 C20 115.1(4) . .
C18 C19 H19A 108.5 . .
C20 C19 H19A 108.5 . .
C18 C19 H19B 108.5 . .
C20 C19 H19B 108.5 . .
H19A C19 H19B 107.5 . .
C21 C20 C19 109.6(3) . .
C21 C20 H20A 109.8 . .
C19 C20 H20A 109.8 . .
C21 C20 H20B 109.8 . .
C19 C20 H20B 109.8 . .
H20A C20 H20B 108.2 . .
C22 C21 C25 115.8(3) . .
C22 C21 C20 122.6(4) . .
C25 C21 C20 121.5(4) . .
C23 C22 C21 120.5(4) . .
C23 C22 H22 119.8 . .
C21 C22 H22 119.8 . .
N2 C23 C22 123.4(3) . .
N2 C23 H23 118.3 . .
C22 C23 H23 118.3 . .
N2 C24 C25 123.0(3) . .
N2 C24 H24 118.5 . .
C25 C24 H24 118.5 . .
C24 C25 C21 120.8(3) . .
C24 C25 H25 119.6 . .
C21 C25 H25 119.6 . .

loop_
_geom_bond_atom_site_label_1
_geom_bond_atom_site_label_2
_geom_bond_distance
_geom_bond_site_symmetry_2
C4 C5 1.3900 .
C4 C9 1.3900 .
C4 C3 1.440(7) .
C5 C6 1.3900 .
C5 H5 0.9300 .
C6 C7 1.3900 .
C6 H6 0.9300 .
C7 C8 1.3900 .
C7 C10 1.480(7) .
C8 C9 1.3900 .
C8 H8 0.9300 .
C9 H9 0.9300 .
C10 C11 1.326(7) .
C10 H10A 0.9700 .
C10 H10B 0.9700 .
C11 C12 1.568(7) .
C11 H11A 0.9700 .
C11 H11B 0.9700 .
C4' C5' 1.3900 .
C4' C9' 1.3900 .
C4' C3 1.550(6) .
C5' C6' 1.3900 .
C5' H5' 0.9300 .
C6' C7' 1.3900 .
C6' H6' 0.9300 .
C7' C8' 1.3900 .
C7' C10' 1.491(7) .
C8' C9' 1.3900 .
C8' H8' 0.9300 .
C9' H9' 0.9300 .
C10' C11' 1.299(7) .
C10' H10C 0.9700 .
C10' H10D 0.9700 .
C11' C12 1.474(6) .
C11' H11C 0.9700 .
C11' H11D 0.9700 .
Co1 O1 2.097(2) .
Co1 O3 2.107(3) 4_556
Co1 O6 2.123(3) .
Co1 O5 2.130(2) .
Co1 N2 2.138(3) 4_647
Co1 N1 2.153(3) .
O1 C1 1.269(4) .
O2 C1 1.227(4) .
O3 C12 1.273(4) .
O3 Co1 2.107(2) 4_546
O4 C12 1.223(5) .
O5 H1W 0.8200 .
O5 H2W 0.86(5) .
O6 H3W 0.8200 .
O6 H4W 0.81(4) .
N1 C17 1.324(4) .
N1 C13 1.325(5) .
N2 C24 1.326(4) .
N2 C23 1.338(4) .
N2 Co1 2.138(3) 4_657
C1 C2 1.530(5) .
C2 C3 1.278(5) .
C2 H2 0.9300 .
C3 H3 0.9623 .
C13 C14 1.366(6) .
C13 H13 0.9300 .
C14 C15 1.377(6) .
C14 H14 0.9300 .
C15 C16 1.380(6) .
C15 C18 1.512(6) .
C16 C17 1.365(5) .
C16 H16 0.9300 .
C17 H17 0.9300 .
C18 C19 1.511(6) .
C18 H18A 0.9700 .
C18 H18B 0.9700 .
C19 C20 1.516(6) .
C19 H19A 0.9700 .
C19 H19B 0.9700 .
C20 C21 1.481(5) .
C20 H20A 0.9700 .
C20 H20B 0.9700 .
C21 C22 1.369(6) .
C21 C25 1.387(5) .
C22 C23 1.364(6) .
C22 H22 0.9300 .
C23 H23 0.9300 .
C24 C25 1.362(5) .
C24 H24 0.9300 .
C25 H25 0.9300 .

loop_
_geom_hbond_atom_site_label_D
_geom_hbond_atom_site_label_H
_geom_hbond_atom_site_label_A
_geom_hbond_distance_DH
_geom_hbond_distance_HA
_geom_hbond_distance_DA
_geom_hbond_angle_DHA
_geom_hbond_site_symmetry_A
O5 H1W O1 0.82 2.07 2.783(4) 145.7 5_667
O5 H2W O4 0.86(5) 1.87(5) 2.683(4) 158(5) 4_556
O6 H3W O2 0.82 1.98 2.722(4) 149.6 .
O6 H4W O3 0.81(4) 2.05(4) 2.832(4) 162(4) 8_566

loop_
_geom_torsion_atom_site_label_1
_geom_torsion_atom_site_label_2
_geom_torsion_atom_site_label_3
_geom_torsion_atom_site_label_4
_geom_torsion
_geom_torsion_site_symmetry_1
_geom_torsion_site_symmetry_2
_geom_torsion_site_symmetry_3
_geom_torsion_site_symmetry_4
C9 C4 C5 C6 0.0 . . . .
C3 C4 C5 C6 -171.1(11) . . . .
C4 C5 C6 C7 0.0 . . . .
C5 C6 C7 C8 0.0 . . . .
C5 C6 C7 C10 -178.6(8) . . . .
C6 C7 C8 C9 0.0 . . . .
C10 C7 C8 C9 178.7(8) . . . .
C7 C8 C9 C4 0.0 . . . .
C5 C4 C9 C8 0.0 . . . .
C3 C4 C9 C8 172.6(9) . . . .
C8 C7 C10 C11 143.7(8) . . . .
C6 C7 C10 C11 -37.7(11) . . . .
C7 C10 C11 C12 -173.2(7) . . . .
C9' C4' C5' C6' 0.0 . . . .
C3 C4' C5' C6' 174.5(9) . . . .
C4' C5' C6' C7' 0.0 . . . .
C5' C6' C7' C8' 0.0 . . . .
C5' C6' C7' C10' 173.1(7) . . . .
C6' C7' C8' C9' 0.0 . . . .
C10' C7' C8' C9' -173.1(7) . . . .
C7' C8' C9' C4' 0.0 . . . .
C5' C4' C9' C8' 0.0 . . . .
C3 C4' C9' C8' -174.3(9) . . . .
C8' C7' C10' C11' -12.8(11) . . . .
C6' C7' C10' C11' 174.1(8) . . . .
C7' C10' C11' C12 -178.2(7) . . . .
O3 Co1 O1 C1 -61.5(3) 4_556 . . .
O6 Co1 O1 C1 23.6(3) . . . .
O5 Co1 O1 C1 -154.4(3) . . . .
N2 Co1 O1 C1 109.8(3) 4_647 . . .
N1 Co1 O1 C1 -153.7(5) . . . .
O1 Co1 N1 C17 130.1(5) . . . .
O3 Co1 N1 C17 38.4(3) 4_556 . . .
O6 Co1 N1 C17 -47.1(3) . . . .
O5 Co1 N1 C17 130.9(3) . . . .
N2 Co1 N1 C17 -132.7(3) 4_647 . . .
O1 Co1 N1 C13 -42.4(7) . . . .
O3 Co1 N1 C13 -134.2(3) 4_556 . . .
O6 Co1 N1 C13 140.3(3) . . . .
O5 Co1 N1 C13 -41.7(3) . . . .
N2 Co1 N1 C13 54.8(3) 4_647 . . .
Co1 O1 C1 O2 -33.5(5) . . . .
Co1 O1 C1 C2 144.9(2) . . . .
O2 C1 C2 C3 -21.3(6) . . . .
O1 C1 C2 C3 160.2(4) . . . .
C1 C2 C3 C4 -169.6(7) . . . .
C1 C2 C3 C4' 176.5(6) . . . .
C5 C4 C3 C2 -35.2(11) . . . .
C9 C4 C3 C2 153.0(5) . . . .
C5 C4 C3 C4' 83(5) . . . .
C9 C4 C3 C4' -88(5) . . . .
C5' C4' C3 C2 -23.2(9) . . . .
C9' C4' C3 C2 151.2(6) . . . .
C5' C4' C3 C4 -92(5) . . . .
C9' C4' C3 C4 82(4) . . . .
Co1 O3 C12 O4 -31.5(6) 4_546 . . .
Co1 O3 C12 C11' 158.4(4) 4_546 . . .
Co1 O3 C12 C11 139.1(4) 4_546 . . .
C10' C11' C12 O4 149.2(7) . . . .
C10' C11' C12 O3 -39.2(9) . . . .
C10' C11' C12 C11 -0.4(8) . . . .
C10 C11 C12 O4 -20.9(11) . . . .
C10 C11 C12 O3 169.3(7) . . . .
C10 C11 C12 C11' 19.4(8) . . . .
C17 N1 C13 C14 -2.7(7) . . . .
Co1 N1 C13 C14 170.3(4) . . . .
N1 C13 C14 C15 -1.1(8) . . . .
C13 C14 C15 C16 4.9(7) . . . .
C13 C14 C15 C18 178.6(4) . . . .
C14 C15 C16 C17 -4.9(7) . . . .
C18 C15 C16 C17 -178.7(4) . . . .
C13 N1 C17 C16 2.7(6) . . . .
Co1 N1 C17 C16 -170.0(3) . . . .
C15 C16 C17 N1 1.1(6) . . . .
C14 C15 C18 C19 -97.5(6) . . . .
C16 C15 C18 C19 75.9(6) . . . .
C15 C18 C19 C20 -179.2(5) . . . .
C18 C19 C20 C21 -172.0(4) . . . .
C19 C20 C21 C22 -98.5(6) . . . .
C19 C20 C21 C25 77.6(5) . . . .
C25 C21 C22 C23 2.1(7) . . . .
C20 C21 C22 C23 178.4(4) . . . .
C24 N2 C23 C22 -0.8(7) . . . .
Co1 N2 C23 C22 -178.8(4) 4_657 . . .
C21 C22 C23 N2 -1.3(8) . . . .
C23 N2 C24 C25 2.0(5) . . . .
Co1 N2 C24 C25 180.0(3) 4_657 . . .
N2 C24 C25 C21 -1.2(6) . . . .
C22 C21 C25 C24 -1.0(6) . . . .
C20 C21 C25 C24 -177.3(4) . . . .
